data_4036568
loop_
_publ_author_name
'Saulnier, Steve'
'Golovanov, Alexander A.'
'Ivanov, Alexandr Yu'
'Boyarskaya, Irina A.'
'Vasilyev, Aleksander V.'

_publ_section_title
;
 Transformations of Conjugated Enynones in the Superacid CF3SO3H.
 Synthesis of Butadienyl Triflates, Indanones, and Indenes.
;
_journal_issue 5
_journal_name_full 'The Journal of organic chemistry'
_journal_page_first 1967
_journal_page_last 1980
_journal_paper_doi 10.1021/acs.joc.5b02785
_journal_volume 81
_journal_year 2016
_chemical_formula_moiety 'C18 H12 Cl F3 O4 S'
_chemical_formula_sum 'C18 H12 Cl F3 O4 S'
_chemical_formula_weight 416.79
_space_group_crystal_system monoclinic
_space_group_IT_number 14
_space_group_name_Hall '-P 2ybc'
_space_group_name_H-M_alt 'P 1 21/c 1'
_atom_sites_solution_hydrogens geom
_atom_sites_solution_primary iterative
_audit_creation_date 2015-08-26
_audit_creation_method
;
Olex2 1.2
(compiled 2015.01.26 svn.r3150 for OlexSys, GUI svn.r4998)
;
_cell_angle_alpha 90
_cell_angle_beta 102.696(8)
_cell_angle_gamma 90
_cell_formula_units_Z 4
_cell_length_a 20.6536(18)
_cell_length_b 8.4595(6)
_cell_length_c 10.5343(9)
_cell_measurement_reflns_used 4474
_cell_measurement_temperature 100.01(10)
_cell_measurement_theta_max 75.0920
_cell_measurement_theta_min 4.3850
_cell_volume 1795.5(3)
_computing_cell_refinement
;
CrysAlisPro, Agilent Technologies,
Version 1.171.36.32 (release 02-08-2013 CrysAlis171 .NET)
(compiled Aug  2 2013,16:46:58)
;
_computing_data_collection
;
CrysAlisPro, Agilent Technologies,
Version 1.171.36.32 (release 02-08-2013 CrysAlis171 .NET)
(compiled Aug  2 2013,16:46:58)
;
_computing_data_reduction
;
CrysAlisPro, Agilent Technologies,
Version 1.171.36.32 (release 02-08-2013 CrysAlis171 .NET)
(compiled Aug  2 2013,16:46:58)
;
_computing_molecular_graphics 'Olex2 (Dolomanov et al., 2009)'
_computing_publication_material 'Olex2 (Dolomanov et al., 2009)'
_computing_structure_refinement 'ShelXL (Sheldrick, 2008)'
_computing_structure_solution
;
Superflip (Palatinus & Chapuis, 2007;Palatinus & van der Lee, 2008;
Palatinus et al., 2012)
;
_diffrn_ambient_temperature 100.01(10)
_diffrn_detector_area_resol_mean 10.3829
_diffrn_measured_fraction_theta_full 0.999
_diffrn_measured_fraction_theta_max 0.998
_diffrn_measurement_details
;
#__ type_ start__ end____ width___ exp.time_
  1 omega  -13.00   35.00   1.0000   20.0000
omega____ theta____ kappa____ phi______ frames
    -      -39.8162   38.0000 -180.0000 48

#__ type_ start__ end____ width___ exp.time_
  2 omega -127.00  -44.00   1.0000   20.0000
omega____ theta____ kappa____ phi______ frames
    -      -39.8162 -178.0000  120.0000 83

#__ type_ start__ end____ width___ exp.time_
  3 omega -111.00  -22.00   1.0000   20.0000
omega____ theta____ kappa____ phi______ frames
    -      -39.8162  -38.0000   30.0000 89

#__ type_ start__ end____ width___ exp.time_
  4 omega   28.00   69.00   1.0000   20.0000
omega____ theta____ kappa____ phi______ frames
    -       39.8162  -57.0000  -90.0000 41

#__ type_ start__ end____ width___ exp.time_
  5 omega   72.00   99.00   1.0000   20.0000
omega____ theta____ kappa____ phi______ frames
    -       39.8162 -137.0000   47.0000 27

#__ type_ start__ end____ width___ exp.time_
  6 omega  101.00  127.00   1.0000   20.0000
omega____ theta____ kappa____ phi______ frames
    -      113.0000 -137.0000   47.0000 26

#__ type_ start__ end____ width___ exp.time_
  7 omega   41.00   92.00   1.0000   20.0000
omega____ theta____ kappa____ phi______ frames
    -      113.0000  -45.0000 -120.0000 51

#__ type_ start__ end____ width___ exp.time_
  8 omega   35.00   80.00   1.0000   20.0000
omega____ theta____ kappa____ phi______ frames
    -      113.0000  -30.0000 -120.0000 45

#__ type_ start__ end____ width___ exp.time_
  9 omega   35.00   62.00   1.0000   20.0000
omega____ theta____ kappa____ phi______ frames
    -      113.0000  -30.0000    0.0000 27

#__ type_ start__ end____ width___ exp.time_
 10 omega  110.00  166.00   1.0000   20.0000
omega____ theta____ kappa____ phi______ frames
    -      113.0000   15.0000  -30.0000 56

#__ type_ start__ end____ width___ exp.time_
 11 omega   36.00   63.00   1.0000   20.0000
omega____ theta____ kappa____ phi______ frames
    -      113.0000 -112.0000  -60.0000 27

#__ type_ start__ end____ width___ exp.time_
 12 omega   39.00   78.00   1.0000   20.0000
omega____ theta____ kappa____ phi______ frames
    -      113.0000 -137.0000   47.0000 39

#__ type_ start__ end____ width___ exp.time_
 13 omega  112.00  140.00   1.0000   20.0000
omega____ theta____ kappa____ phi______ frames
    -      113.0000   45.0000  -30.0000 28

#__ type_ start__ end____ width___ exp.time_
 14 omega   67.00   93.00   1.0000   20.0000
omega____ theta____ kappa____ phi______ frames
    -      113.0000  -61.0000 -150.0000 26

#__ type_ start__ end____ width___ exp.time_
 15 omega   39.00   98.00   1.0000   20.0000
omega____ theta____ kappa____ phi______ frames
    -      113.0000  -95.0000    0.0000 59

#__ type_ start__ end____ width___ exp.time_
 16 omega   78.00  147.00   1.0000   20.0000
omega____ theta____ kappa____ phi______ frames
    -      113.0000  -77.0000 -180.0000 69

#__ type_ start__ end____ width___ exp.time_
 17 omega   39.00   74.00   1.0000   20.0000
omega____ theta____ kappa____ phi______ frames
    -      113.0000  -45.0000   60.0000 35

#__ type_ start__ end____ width___ exp.time_
 18 omega   53.00   96.00   1.0000   20.0000
omega____ theta____ kappa____ phi______ frames
    -      113.0000   15.0000  -30.0000 43

#__ type_ start__ end____ width___ exp.time_
 19 omega   36.00   79.00   1.0000   20.0000
omega____ theta____ kappa____ phi______ frames
    -      113.0000 -112.0000    0.0000 43

#__ type_ start__ end____ width___ exp.time_
 20 omega   97.00  148.00   1.0000   20.0000
omega____ theta____ kappa____ phi______ frames
    -      113.0000  178.0000  150.0000 51

#__ type_ start__ end____ width___ exp.time_
 21 omega   43.00   82.00   1.0000   20.0000
omega____ theta____ kappa____ phi______ frames
    -      113.0000 -112.0000 -180.0000 39

#__ type_ start__ end____ width___ exp.time_
 22 omega   41.00   87.00   1.0000   20.0000
omega____ theta____ kappa____ phi______ frames
    -      113.0000  -30.0000   90.0000 46

#__ type_ start__ end____ width___ exp.time_
 23 omega   46.00   71.00   1.0000   20.0000
omega____ theta____ kappa____ phi______ frames
    -      113.0000 -112.0000   90.0000 25

#__ type_ start__ end____ width___ exp.time_
 24 omega   88.00  115.00   1.0000   20.0000
omega____ theta____ kappa____ phi______ frames
    -      113.0000 -112.0000  -60.0000 27

#__ type_ start__ end____ width___ exp.time_
 25 omega   62.00  126.00   1.0000   20.0000
omega____ theta____ kappa____ phi______ frames
    -      113.0000  178.0000  -30.0000 64

#__ type_ start__ end____ width___ exp.time_
 26 omega   30.00   90.00   1.0000   20.0000
omega____ theta____ kappa____ phi______ frames
    -      113.0000  -95.0000  150.0000 60

#__ type_ start__ end____ width___ exp.time_
 27 omega   95.00  167.00   1.0000   20.0000
omega____ theta____ kappa____ phi______ frames
    -      113.0000   30.0000 -150.0000 72

#__ type_ start__ end____ width___ exp.time_
 28 omega   86.00  111.00   1.0000   20.0000
omega____ theta____ kappa____ phi______ frames
    -      113.0000  -91.0000  100.7128 25

#__ type_ start__ end____ width___ exp.time_
 29 omega   62.00  115.00   1.0000   20.0000
omega____ theta____ kappa____ phi______ frames
    -      113.0000 -112.0000 -150.0000 53

#__ type_ start__ end____ width___ exp.time_
 30 omega  106.00  131.00   1.0000   20.0000
omega____ theta____ kappa____ phi______ frames
    -      113.0000  112.0000  -60.0000 25

#__ type_ start__ end____ width___ exp.time_
 31 omega   77.00  102.00   1.0000   20.0000
omega____ theta____ kappa____ phi______ frames
    -      113.0000  -95.0000 -150.0000 25

#__ type_ start__ end____ width___ exp.time_
 32 omega   90.00  115.00   1.0000   20.0000
omega____ theta____ kappa____ phi______ frames
    -      113.0000 -112.0000 -120.0000 25

#__ type_ start__ end____ width___ exp.time_
 33 omega  100.00  125.00   1.0000   20.0000
omega____ theta____ kappa____ phi______ frames
    -      113.0000 -133.0000 -134.0000 25

#__ type_ start__ end____ width___ exp.time_
 34 omega   51.00   78.00   1.0000   20.0000
omega____ theta____ kappa____ phi______ frames
    -      113.0000  -91.0000  100.7128 27

#__ type_ start__ end____ width___ exp.time_
 35 omega -102.00  -48.00   1.0000   20.0000
omega____ theta____ kappa____ phi______ frames
    -      -39.8162  178.0000  -60.0000 54

#__ type_ start__ end____ width___ exp.time_
 36 omega  -64.00  -37.00   1.0000   20.0000
omega____ theta____ kappa____ phi______ frames
    -      -39.8162  178.0000    0.0000 27

#__ type_ start__ end____ width___ exp.time_
 37 omega  -49.00   28.00   1.0000   20.0000
omega____ theta____ kappa____ phi______ frames
    -      -39.8162   38.0000  150.0000 77

#__ type_ start__ end____ width___ exp.time_
 38 omega    0.00   27.00   1.0000   20.0000
omega____ theta____ kappa____ phi______ frames
    -      -39.8162   38.0000 -150.0000 27

#__ type_ start__ end____ width___ exp.time_
 39 omega -118.00  -91.00   1.0000   20.0000
omega____ theta____ kappa____ phi______ frames
    -      -39.8162  178.0000    0.0000 27

#__ type_ start__ end____ width___ exp.time_
 40 omega   84.00  111.00   1.0000   20.0000
omega____ theta____ kappa____ phi______ frames
    -      113.0000  -90.0000  127.1658 27

#__ type_ start__ end____ width___ exp.time_
 41 omega   75.00  102.00   1.0000   20.0000
omega____ theta____ kappa____ phi______ frames
    -      113.0000  -68.0000   67.3870 27

#__ type_ start__ end____ width___ exp.time_
 42 omega   47.00  117.00   1.0000   20.0000
omega____ theta____ kappa____ phi______ frames
    -      113.0000 -115.0000  145.2688 70

#__ type_ start__ end____ width___ exp.time_
 43 omega  100.00  133.00   1.0000   20.0000
omega____ theta____ kappa____ phi______ frames
    -      113.0000   45.0000    0.0000 33

#__ type_ start__ end____ width___ exp.time_
 44 omega  119.00  146.00   1.0000   20.0000
omega____ theta____ kappa____ phi______ frames
    -      113.0000   61.0000 -150.0000 27

#__ type_ start__ end____ width___ exp.time_
 45 omega   65.00   98.00   1.0000   20.0000
omega____ theta____ kappa____ phi______ frames
    -      113.0000  -45.0000  -60.0000 33

#__ type_ start__ end____ width___ exp.time_
 46 omega   44.00   69.00   1.0000   20.0000
omega____ theta____ kappa____ phi______ frames
    -      113.0000  -45.0000  150.0000 25

#__ type_ start__ end____ width___ exp.time_
 47 omega   74.00   99.00   1.0000   20.0000
omega____ theta____ kappa____ phi______ frames
    -      113.0000  -45.0000  150.0000 25

#__ type_ start__ end____ width___ exp.time_
 48 omega  114.00  141.00   1.0000   20.0000
omega____ theta____ kappa____ phi______ frames
    -      113.0000   45.0000   30.0000 27

#__ type_ start__ end____ width___ exp.time_
 49 omega   39.00   64.00   1.0000   20.0000
omega____ theta____ kappa____ phi______ frames
    -      113.0000  -68.0000   67.3870 25

#__ type_ start__ end____ width___ exp.time_
 50 omega   86.00  113.00   1.0000   20.0000
omega____ theta____ kappa____ phi______ frames
    -      113.0000   77.0000 -180.0000 27

#__ type_ start__ end____ width___ exp.time_
 51 omega   87.00  114.00   1.0000   20.0000
omega____ theta____ kappa____ phi______ frames
    -      113.0000   30.0000    0.0000 27

#__ type_ start__ end____ width___ exp.time_
 52 omega   37.00   70.00   1.0000   20.0000
omega____ theta____ kappa____ phi______ frames
    -      113.0000 -112.0000  -30.0000 33

#__ type_ start__ end____ width___ exp.time_
 53 omega   62.00  100.00   1.0000   20.0000
omega____ theta____ kappa____ phi______ frames
    -      113.0000  -61.0000  -30.0000 38

#__ type_ start__ end____ width___ exp.time_
 54 omega  152.00  177.00   1.0000   20.0000
omega____ theta____ kappa____ phi______ frames
    -      113.0000   61.0000 -150.0000 25

#__ type_ start__ end____ width___ exp.time_
 55 omega   91.00  121.00   1.0000   20.0000
omega____ theta____ kappa____ phi______ frames
    -      113.0000  -77.0000 -120.0000 30

#__ type_ start__ end____ width___ exp.time_
 56 omega   99.00  142.00   1.0000   20.0000
omega____ theta____ kappa____ phi______ frames
    -      113.0000   15.0000 -180.0000 43

#__ type_ start__ end____ width___ exp.time_
 57 omega   84.00  129.00   1.0000   20.0000
omega____ theta____ kappa____ phi______ frames
    -      113.0000   61.0000   90.0000 45

#__ type_ start__ end____ width___ exp.time_
 58 omega  135.00  177.00   1.0000   20.0000
omega____ theta____ kappa____ phi______ frames
    -      113.0000   61.0000   90.0000 42

#__ type_ start__ end____ width___ exp.time_
 59 omega  102.00  133.00   1.0000   20.0000
omega____ theta____ kappa____ phi______ frames
    -      113.0000  112.0000  -30.0000 31

#__ type_ start__ end____ width___ exp.time_
 60 omega  151.00  178.00   1.0000   20.0000
omega____ theta____ kappa____ phi______ frames
    -      113.0000  112.0000  -30.0000 27

#__ type_ start__ end____ width___ exp.time_
 61 omega   30.00   62.00   1.0000   20.0000
omega____ theta____ kappa____ phi______ frames
    -      113.0000  -95.0000   60.0000 32

#__ type_ start__ end____ width___ exp.time_
 62 omega   77.00  108.00   1.0000   20.0000
omega____ theta____ kappa____ phi______ frames
    -      113.0000  -95.0000   60.0000 31

#__ type_ start__ end____ width___ exp.time_
 63 omega   47.00   91.00   1.0000   20.0000
omega____ theta____ kappa____ phi______ frames
    -      113.0000  -95.0000   90.0000 44

#__ type_ start__ end____ width___ exp.time_
 64 omega   49.00   76.00   1.0000   20.0000
omega____ theta____ kappa____ phi______ frames
    -      113.0000  -30.0000  120.0000 27

#__ type_ start__ end____ width___ exp.time_
 65 omega   88.00  131.00   1.0000   20.0000
omega____ theta____ kappa____ phi______ frames
    -      113.0000   45.0000  150.0000 43

#__ type_ start__ end____ width___ exp.time_
 66 omega   63.00   88.00   1.0000   20.0000
omega____ theta____ kappa____ phi______ frames
    -      113.0000  178.0000  150.0000 25

#__ type_ start__ end____ width___ exp.time_
 67 omega  102.00  156.00   1.0000   20.0000
omega____ theta____ kappa____ phi______ frames
    -      113.0000  112.0000   30.0000 54

#__ type_ start__ end____ width___ exp.time_
 68 omega   58.00   97.00   1.0000   20.0000
omega____ theta____ kappa____ phi______ frames
    -      113.0000  178.0000   30.0000 39

#__ type_ start__ end____ width___ exp.time_
 69 omega   60.00   87.00   1.0000   20.0000
omega____ theta____ kappa____ phi______ frames
    -      113.0000  -27.0000 -157.3084 27

#__ type_ start__ end____ width___ exp.time_
 70 omega  136.00  163.00   1.0000   20.0000
omega____ theta____ kappa____ phi______ frames
    -      113.0000   30.0000    0.0000 27

#__ type_ start__ end____ width___ exp.time_
 71 omega   78.00  125.00   1.0000   20.0000
omega____ theta____ kappa____ phi______ frames
    -      113.0000 -133.0000   93.2353 47

#__ type_ start__ end____ width___ exp.time_
 72 omega  144.00  171.00   1.0000   20.0000
omega____ theta____ kappa____ phi______ frames
    -      113.0000   77.0000 -180.0000 27

#__ type_ start__ end____ width___ exp.time_
 73 omega   98.00  123.00   1.0000   20.0000
omega____ theta____ kappa____ phi______ frames
    -      113.0000 -128.0000  -68.8150 25

#__ type_ start__ end____ width___ exp.time_
 74 omega   39.00   79.00   1.0000   20.0000
omega____ theta____ kappa____ phi______ frames
    -      113.0000  -45.0000  -30.0000 40

#__ type_ start__ end____ width___ exp.time_
 75 omega   83.00  109.00   1.0000   20.0000
omega____ theta____ kappa____ phi______ frames
    -      113.0000  -95.0000  -90.0000 26

#__ type_ start__ end____ width___ exp.time_
 76 omega   84.00  109.00   1.0000   20.0000
omega____ theta____ kappa____ phi______ frames
    -      113.0000  -95.0000   30.0000 25

#__ type_ start__ end____ width___ exp.time_
 77 omega   85.00  104.00   1.0000   20.0000
omega____ theta____ kappa____ phi______ frames
    -      113.0000   61.0000  -90.0000 19
;
_diffrn_measurement_device_type 'SuperNova, Dual, Cu at zero, Atlas'
_diffrn_measurement_method '\w scans'
_diffrn_orient_matrix_UB_11 -0.0586376000
_diffrn_orient_matrix_UB_12 0.0360712000
_diffrn_orient_matrix_UB_13 -0.1145261000
_diffrn_orient_matrix_UB_21 0.0118113000
_diffrn_orient_matrix_UB_22 0.1785980000
_diffrn_orient_matrix_UB_23 0.0232674000
_diffrn_orient_matrix_UB_31 0.0475577000
_diffrn_orient_matrix_UB_32 0.0000944000
_diffrn_orient_matrix_UB_33 -0.0939328000
_diffrn_radiation_monochromator mirror
_diffrn_radiation_type CuK\a
_diffrn_radiation_wavelength 1.54184
_diffrn_reflns_av_R_equivalents 0.1952
_diffrn_reflns_av_unetI/netI 0.0507
_diffrn_reflns_Laue_measured_fraction_full 0.999
_diffrn_reflns_Laue_measured_fraction_max 0.998
_diffrn_reflns_limit_h_max 25
_diffrn_reflns_limit_h_min -24
_diffrn_reflns_limit_k_max 10
_diffrn_reflns_limit_k_min -10
_diffrn_reflns_limit_l_max 12
_diffrn_reflns_limit_l_min -12
_diffrn_reflns_number 24989
_diffrn_reflns_point_group_measured_fraction_full 0.999
_diffrn_reflns_point_group_measured_fraction_max 0.998
_diffrn_reflns_theta_full 67.684
_diffrn_reflns_theta_max 69.999
_diffrn_reflns_theta_min 4.389
_diffrn_source 'SuperNova (Cu) X-ray Source'
_exptl_absorpt_coefficient_mu 3.463
_exptl_absorpt_correction_T_max 1.00000
_exptl_absorpt_correction_T_min 0.45169
_exptl_absorpt_correction_type multi-scan
_exptl_absorpt_process_details
;
CrysAlisPro, Agilent Technologies,
Version 1.171.36.32 (release 02-08-2013 CrysAlis171 .NET)
(compiled Aug  2 2013,16:46:58)
Empirical absorption correction using spherical harmonics,
 implemented in SCALE3 ABSPACK scaling algorithm.
;
_exptl_crystal_colour brownish
_exptl_crystal_colour_modifier brownish
_exptl_crystal_density_diffrn 1.542
_exptl_crystal_description
;
;
_exptl_crystal_F_000 848
_exptl_crystal_size_max 0.15
_exptl_crystal_size_mid 0.1
_exptl_crystal_size_min 0.1
_refine_diff_density_max 0.835
_refine_diff_density_min -0.609
_refine_diff_density_rms 0.109
_refine_ls_extinction_method none
_refine_ls_goodness_of_fit_ref 1.068
_refine_ls_hydrogen_treatment constr
_refine_ls_matrix_type full
_refine_ls_number_parameters 244
_refine_ls_number_reflns 3411
_refine_ls_number_restraints 0
_refine_ls_restrained_S_all 1.068
_refine_ls_R_factor_all 0.1054
_refine_ls_R_factor_gt 0.0934
_refine_ls_shift/su_max 0.000
_refine_ls_shift/su_mean 0.000
_refine_ls_structure_factor_coef Fsqd
_refine_ls_weighting_details 'w=1/[\s^2^(Fo^2^)+(0.0582P)^2^+13.6936P] where P=(Fo^2^+2Fc^2^)/3'
_refine_ls_weighting_scheme calc
_refine_ls_wR_factor_gt 0.1937
_refine_ls_wR_factor_ref 0.2041
_reflns_Friedel_coverage 0.000
_reflns_number_gt 2804
_reflns_number_total 3411
_reflns_threshold_expression 'I > 2\s(I)'
_cod_data_source_file jo5b02785_si_001.cif
_cod_data_source_block 179_b
_cod_database_code 4036568
_chemical_oxdiff_formula 'N4 C20 O4'
_shelx_space_group_comment
;
The symmetry employed for this shelxl refinement is uniquely defined
by the following loop, which should always be used as a source of
symmetry information in preference to the above space-group names.
They are only intended as comments.
;
_reflns_odcompleteness_completeness 94.74
_reflns_odcompleteness_iscentric 1
_reflns_odcompleteness_theta 80.95
_olex2_refinement_description
;
1. Fixed Uiso
 At 1.2 times of:
  All C(H) groups
2.a Aromatic/amide H refined with riding coordinates:
 C1(H1), C9(H9), C12(H12), C13(H13), C14(H14), C15(H15), C16(H16), C17(H17),
 C18(H18), C19(H19), C1A(H1A), C1B(H1B)
;
_shelx_shelxl_version_number 2014/7
_olex2_submission_special_instructions 'No special instructions were received'

loop_
_space_group_symop_operation_xyz
'x, y, z'
'-x, y+1/2, -z+1/2'
'-x, -y, -z'
'x, -y-1/2, z-1/2'

loop_
_atom_site_label
_atom_site_type_symbol
_atom_site_fract_x
_atom_site_fract_y
_atom_site_fract_z
_atom_site_U_iso_or_equiv
_atom_site_adp_type
_atom_site_occupancy
_atom_site_site_symmetry_order
_atom_site_calc_flag
_atom_site_refinement_flags_posn
S1 S 0.30137(6) 0.52350(15) 0.47899(12) 0.0235(3) Uani 1 1 d .
Cl2 Cl 0.44746(7) 0.46999(16) 1.21221(12) 0.0318(3) Uani 1 1 d .
F2 F 0.39901(16) 0.6602(4) 0.6411(3) 0.0334(7) Uani 1 1 d .
F3 F 0.39803(16) 0.6967(4) 0.4371(3) 0.0337(7) Uani 1 1 d .
F4 F 0.42950(15) 0.4718(4) 0.5286(3) 0.0331(7) Uani 1 1 d .
O5 O 0.30471(17) 0.3831(4) 0.5786(3) 0.0240(8) Uani 1 1 d .
O1 O 0.29287(19) 0.4581(5) 0.3533(3) 0.0323(9) Uani 1 1 d .
O6 O 0.26058(18) 0.6479(4) 0.5075(4) 0.0305(8) Uani 1 1 d .
O2 O 0.08989(19) 0.1478(5) 0.3182(4) 0.0365(9) Uani 1 1 d .
C1 C 0.4227(3) 0.3968(6) 0.9572(5) 0.0260(11) Uani 1 1 d .
H1 H 0.4673 0.3685 0.9719 0.031 Uiso 1 1 calc R
C2 C 0.0627(3) 0.1951(6) 0.4034(5) 0.0253(11) Uani 1 1 d .
C6 C -0.0103(3) 0.1797(6) 0.3883(5) 0.0253(11) Uani 1 1 d .
C7 C 0.3961(3) 0.4516(6) 1.0585(5) 0.0256(11) Uani 1 1 d .
C8 C 0.3877(3) 0.5923(6) 0.5249(5) 0.0268(11) Uani 1 1 d .
C9 C 0.1667(3) 0.3042(6) 0.5369(5) 0.0263(11) Uani 1 1 d .
H9 H 0.1863 0.2927 0.4658 0.032 Uiso 1 1 calc R
C10 C 0.2713(3) 0.3938(6) 0.6832(5) 0.0245(11) Uani 1 1 d .
C11 C 0.3149(3) 0.4236(6) 0.8112(5) 0.0231(10) Uani 1 1 d .
C12 C 0.3823(3) 0.3843(6) 0.8331(5) 0.0252(11) Uani 1 1 d .
H12 H 0.4002 0.3497 0.7643 0.030 Uiso 1 1 calc R
C13 C -0.0455(3) 0.2674(8) 0.4623(6) 0.0404(15) Uani 1 1 d .
H13 H -0.0229 0.3367 0.5253 0.048 Uiso 1 1 calc R
C14 C -0.0446(3) 0.0727(7) 0.2963(5) 0.0306(12) Uani 1 1 d .
H14 H -0.0215 0.0115 0.2477 0.037 Uiso 1 1 calc R
C15 C 0.1022(3) 0.2699(7) 0.5232(5) 0.0275(11) Uani 1 1 d .
H15 H 0.0815 0.2936 0.5908 0.033 Uiso 1 1 calc R
C16 C 0.2894(3) 0.4800(6) 0.9141(5) 0.0250(11) Uani 1 1 d .
H16 H 0.2450 0.5093 0.8996 0.030 Uiso 1 1 calc R
C17 C 0.2067(3) 0.3586(6) 0.6592(5) 0.0262(11) Uani 1 1 d .
H17 H 0.1854 0.3702 0.7278 0.031 Uiso 1 1 calc R
C18 C -0.1124(3) 0.0580(7) 0.2777(5) 0.0357(13) Uani 1 1 d .
H18 H -0.1350 -0.0133 0.2165 0.043 Uiso 1 1 calc R
C19 C 0.3295(3) 0.4935(6) 1.0391(5) 0.0268(11) Uani 1 1 d .
H19 H 0.3120 0.5296 1.1079 0.032 Uiso 1 1 calc R
C1A C -0.1469(3) 0.1483(8) 0.3492(6) 0.0408(14) Uani 1 1 d .
H1A H -0.1928 0.1394 0.3345 0.049 Uiso 1 1 calc R
C1B C -0.1137(3) 0.2526(9) 0.4433(7) 0.0496(18) Uani 1 1 d .
H1B H -0.1370 0.3118 0.4928 0.060 Uiso 1 1 calc R

loop_
_atom_site_aniso_label
_atom_site_aniso_U_11
_atom_site_aniso_U_22
_atom_site_aniso_U_33
_atom_site_aniso_U_23
_atom_site_aniso_U_13
_atom_site_aniso_U_12
S1 0.0293(6) 0.0229(6) 0.0215(6) 0.0015(5) 0.0129(5) -0.0005(5)
Cl2 0.0385(7) 0.0350(7) 0.0223(6) 0.0047(5) 0.0078(5) -0.0039(5)
F2 0.0419(18) 0.0283(16) 0.0317(17) -0.0063(13) 0.0115(14) -0.0032(14)
F3 0.0441(18) 0.0260(16) 0.0377(17) 0.0048(14) 0.0233(14) -0.0041(14)
F4 0.0326(16) 0.0268(16) 0.0447(19) -0.0008(14) 0.0185(14) 0.0033(13)
O5 0.0320(18) 0.0232(18) 0.0209(17) 0.0012(14) 0.0149(14) 0.0013(14)
O1 0.043(2) 0.035(2) 0.0215(18) -0.0028(16) 0.0130(16) -0.0015(17)
O6 0.036(2) 0.0238(19) 0.037(2) 0.0041(16) 0.0184(17) 0.0064(16)
O2 0.037(2) 0.051(3) 0.0254(19) -0.0050(18) 0.0155(16) -0.0039(19)
C1 0.032(3) 0.022(3) 0.028(3) 0.002(2) 0.012(2) -0.001(2)
C2 0.034(3) 0.028(3) 0.018(2) 0.002(2) 0.013(2) -0.001(2)
C6 0.034(3) 0.025(3) 0.020(2) 0.001(2) 0.012(2) -0.001(2)
C7 0.037(3) 0.021(2) 0.020(2) 0.0070(19) 0.009(2) -0.005(2)
C8 0.035(3) 0.023(3) 0.027(3) 0.003(2) 0.017(2) 0.003(2)
C9 0.036(3) 0.032(3) 0.016(2) 0.003(2) 0.017(2) 0.002(2)
C10 0.033(3) 0.024(3) 0.020(2) 0.006(2) 0.014(2) 0.001(2)
C11 0.033(3) 0.020(2) 0.020(2) 0.0011(19) 0.014(2) -0.004(2)
C12 0.034(3) 0.024(3) 0.021(2) 0.000(2) 0.013(2) -0.001(2)
C13 0.034(3) 0.045(4) 0.044(3) -0.022(3) 0.013(3) -0.004(3)
C14 0.041(3) 0.033(3) 0.022(2) -0.005(2) 0.015(2) -0.002(2)
C15 0.035(3) 0.036(3) 0.017(2) 0.001(2) 0.015(2) -0.001(2)
C16 0.032(3) 0.023(2) 0.024(2) 0.003(2) 0.015(2) -0.001(2)
C17 0.034(3) 0.030(3) 0.019(2) 0.005(2) 0.015(2) 0.001(2)
C18 0.042(3) 0.041(3) 0.026(3) -0.011(2) 0.012(2) -0.009(3)
C19 0.037(3) 0.025(3) 0.021(2) 0.003(2) 0.011(2) -0.003(2)
C1A 0.032(3) 0.048(4) 0.044(3) -0.009(3) 0.010(3) -0.008(3)
C1B 0.037(3) 0.058(4) 0.057(4) -0.026(4) 0.018(3) -0.001(3)

loop_
_atom_type_symbol
_atom_type_description
_atom_type_scat_dispersion_real
_atom_type_scat_dispersion_imag
_atom_type_scat_source
C C 0.0181 0.0091 'International Tables Vol C Tables 4.2.6.8 and 6.1.1.4'
H H 0.0000 0.0000 'International Tables Vol C Tables 4.2.6.8 and 6.1.1.4'
Cl Cl 0.3639 0.7018 'International Tables Vol C Tables 4.2.6.8 and 6.1.1.4'
F F 0.0727 0.0534 'International Tables Vol C Tables 4.2.6.8 and 6.1.1.4'
O O 0.0492 0.0322 'International Tables Vol C Tables 4.2.6.8 and 6.1.1.4'
S S 0.3331 0.5567 'International Tables Vol C Tables 4.2.6.8 and 6.1.1.4'

loop_
_geom_angle_atom_site_label_1
_geom_angle_atom_site_label_2
_geom_angle_atom_site_label_3
_geom_angle
O5 S1 C8 99.5(2)
O1 S1 O5 107.9(2)
O1 S1 O6 122.1(2)
O1 S1 C8 106.5(2)
O6 S1 O5 111.0(2)
O6 S1 C8 107.2(2)
C10 O5 S1 120.6(3)
C7 C1 C12 119.5(5)
O2 C2 C6 120.7(5)
O2 C2 C15 120.5(5)
C15 C2 C6 118.8(4)
C13 C6 C2 122.4(5)
C13 C6 C14 119.1(5)
C14 C6 C2 118.5(5)
C1 C7 Cl2 119.0(4)
C1 C7 C19 121.3(5)
C19 C7 Cl2 119.7(4)
F2 C8 S1 110.1(3)
F2 C8 F3 109.4(4)
F2 C8 F4 108.8(4)
F3 C8 S1 108.8(4)
F3 C8 F4 109.1(4)
F4 C8 S1 110.5(4)
C15 C9 C17 121.7(5)
O5 C10 C11 114.6(4)
C17 C10 O5 118.2(4)
C17 C10 C11 126.7(5)
C12 C11 C10 119.9(4)
C16 C11 C10 120.9(5)
C16 C11 C12 119.1(5)
C1 C12 C11 120.4(5)
C1B C13 C6 120.8(5)
C18 C14 C6 120.1(5)
C9 C15 C2 122.1(5)
C11 C16 C19 121.0(5)
C10 C17 C9 126.3(5)
C1A C18 C14 120.3(5)
C7 C19 C16 118.6(5)
C18 C1A C1B 120.6(6)
C13 C1B C1A 119.1(6)

loop_
_geom_bond_atom_site_label_1
_geom_bond_atom_site_label_2
_geom_bond_distance
S1 O5 1.576(3)
S1 O1 1.410(4)
S1 O6 1.421(4)
S1 C8 1.837(6)
Cl2 C7 1.737(5)
F2 C8 1.326(6)
F3 C8 1.329(6)
F4 C8 1.330(6)
O5 C10 1.427(6)
O2 C2 1.225(6)
C1 C7 1.383(7)
C1 C12 1.392(7)
C2 C6 1.486(7)
C2 C15 1.485(7)
C6 C13 1.391(7)
C6 C14 1.399(7)
C7 C19 1.392(8)
C9 C15 1.342(7)
C9 C17 1.444(7)
C10 C11 1.470(7)
C10 C17 1.335(7)
C11 C12 1.400(7)
C11 C16 1.390(7)
C13 C1B 1.385(8)
C14 C18 1.378(8)
C16 C19 1.397(7)
C18 C1A 1.377(8)
C1A C1B 1.390(9)
